data_4303650
loop_
_publ_author_name
'Fl\'avio Luiz Benedito'
'Taras Petrenko'
'Eckhard Bill'
'Thomas Weyherm\"uller'
'Karl Wieghardt'

_publ_section_title
;
Square Planar Bis{3,6-bis(trimethylsilyl)benzene-1,2-dithiolato}metal
Complexes of CrII, CoIII, and RhII: An Experimental and Density Functional
Theoretical Study
;
_journal_name_full 'Inorganic Chemistry'
_journal_page_first 10913
_journal_page_last 10925
_journal_paper_doi 10.1021/ic9008976
_journal_volume 48
_journal_year 2009
_chemical_formula_moiety '(C16 H36 N), (C24 H40 Cr O S4 Si4), 2 (C H2 Cl2)'
_chemical_formula_sum 'C42 H80 Cl4 Cr N O S4 Si4'
_chemical_formula_weight 1049.47
_chemical_name_systematic
; 
 ? 
;
_space_group_IT_number 14
_symmetry_cell_setting monoclinic
_symmetry_space_group_name_Hall '-P 2ybc'
_symmetry_space_group_name_H-M 'P 1 21/c 1'
_atom_sites_solution_hydrogens geom
_atom_sites_solution_primary direct
_atom_sites_solution_secondary difmap
_audit_creation_method SHELXL-97
_cell_angle_alpha 90.00
_cell_angle_beta 98.691(4)
_cell_angle_gamma 90.00
_cell_formula_units_Z 4
_cell_length_a 26.038(2)
_cell_length_b 12.0821(6)
_cell_length_c 17.9404(8)
_cell_measurement_temperature 100(2)
_cell_volume 5579.1(6)
_computing_cell_refinement 'Bruker AXS Collect Software'
_computing_data_collection 'Bruker AXS Collect Software'
_computing_data_reduction 'Bruker AXS Collect Software'
_computing_structure_refinement 'SHELXL-97 (Sheldrick, 1997)'
_computing_structure_solution 'SHELXS-97 (Sheldrick, 1990)'
_diffrn_ambient_temperature 100(2)
_diffrn_measured_fraction_theta_full 0.998
_diffrn_measured_fraction_theta_max 0.998
_diffrn_measurement_device_type 'Bruker-Nonius KappaCCD'
_diffrn_measurement_method '656 images at 0.5 deg. stepwise rotation in omega and phi, 10 sec./frame'
_diffrn_radiation_monochromator graphite
_diffrn_radiation_source 'rotating anode, 50 kV, 80 mA'
_diffrn_radiation_type MoK\a
_diffrn_radiation_wavelength 0.71073
_diffrn_reflns_av_R_equivalents 0.0536
_diffrn_reflns_av_sigmaI/netI 0.0654
_diffrn_reflns_limit_h_max 33
_diffrn_reflns_limit_h_min -31
_diffrn_reflns_limit_k_max 15
_diffrn_reflns_limit_k_min -15
_diffrn_reflns_limit_l_max 23
_diffrn_reflns_limit_l_min -20
_diffrn_reflns_number 37991
_diffrn_reflns_theta_full 27.50
_diffrn_reflns_theta_max 27.50
_diffrn_reflns_theta_min 2.91
_exptl_absorpt_coefficient_mu 0.663
_exptl_absorpt_correction_T_max 0.9521
_exptl_absorpt_correction_T_min 0.8247
_exptl_absorpt_correction_type multi-scan
_exptl_absorpt_process_details SADABS
_exptl_crystal_colour red
_exptl_crystal_density_diffrn 1.249
_exptl_crystal_density_method 'not measured'
_exptl_crystal_description 'transparent parallelepiped'
_exptl_crystal_F_000 2236
_exptl_crystal_size_max 0.13
_exptl_crystal_size_mid 0.12
_exptl_crystal_size_min 0.04
_refine_diff_density_max 0.467
_refine_diff_density_min -0.484
_refine_diff_density_rms 0.073
_refine_ls_extinction_method none
_refine_ls_goodness_of_fit_ref 1.037
_refine_ls_hydrogen_treatment constr
_refine_ls_matrix_type full
_refine_ls_number_parameters 540
_refine_ls_number_reflns 12788
_refine_ls_number_restraints 3
_refine_ls_restrained_S_all 1.037
_refine_ls_R_factor_all 0.0761
_refine_ls_R_factor_gt 0.0440
_refine_ls_shift/su_max 0.002
_refine_ls_shift/su_mean 0.000
_refine_ls_structure_factor_coef Fsqd
_refine_ls_weighting_details 'calc w=1/[\s^2^(Fo^2^)+(0.0227P)^2^+4.0155P] where P=(Fo^2^+2Fc^2^)/3'
_refine_ls_weighting_scheme calc
_refine_ls_wR_factor_gt 0.0779
_refine_ls_wR_factor_ref 0.0886
_reflns_number_gt 9287
_reflns_number_total 12788
_reflns_threshold_expression >2sigma(I)
_cod_data_source_file ic9008976_si_002_2.cif
_cod_data_source_block 2
_cod_depositor_comments
;
The following automatic conversions were performed:
'_symmetry_cell_setting' value 'Monoclinic' changed to 'monoclinic'
according to '/home/saulius/struct/CIF-dictionaries/cif_core.dic'
dictionary named 'cif_core.dic' version 2.4.1 from
2010-06-29.

'_exptl_absorpt_correction_type' value 'Multi-Scan' changed
to 'multi-scan' according to
'/home/saulius/struct/CIF-dictionaries/cif_core.dic' dictionary named
'cif_core.dic' version 2.4.1 from 2010-06-29.

Automatic conversion script
Id: cif_fix_enum 1527 2010-12-29 10:47:43Z saulius 
;
_cod_database_code 4303650

loop_
_symmetry_equiv_pos_as_xyz
'x, y, z'
'-x, y+1/2, -z+1/2'
'-x, -y, -z'
'x, -y-1/2, z-1/2'

loop_
_atom_site_label
_atom_site_type_symbol
_atom_site_fract_x
_atom_site_fract_y
_atom_site_fract_z
_atom_site_U_iso_or_equiv
_atom_site_adp_type
_atom_site_occupancy
_atom_site_symmetry_multiplicity
_atom_site_calc_flag
_atom_site_refinement_flags
_atom_site_disorder_assembly
_atom_site_disorder_group
Cr1 Cr 0.248910(15) 0.55165(3) 0.402856(19) 0.01354(9) Uani 1 1 d . . .
S1 S 0.29732(2) 0.42411(5) 0.47595(3) 0.01588(13) Uani 1 1 d . . .
O1 O 0.27296(7) 0.56799(13) 0.32751(8) 0.0203(4) Uani 1 1 d . . .
C1 C 0.35409(10) 0.49967(18) 0.51136(12) 0.0140(5) Uani 1 1 d . . .
S2 S 0.28821(2) 0.67675(5) 0.48814(3) 0.01546(13) Uani 1 1 d . . .
C2 C 0.34981(10) 0.61573(18) 0.51689(11) 0.0138(5) Uani 1 1 d . . .
C3 C 0.39325(10) 0.68094(19) 0.54761(12) 0.0160(5) Uani 1 1 d . . .
C4 C 0.43978(10) 0.62510(19) 0.56983(12) 0.0180(5) Uani 1 1 d . . .
H4 H 0.4698 0.6666 0.5895 0.022 Uiso 1 1 calc R . .
C5 C 0.44400(10) 0.5103(2) 0.56420(12) 0.0180(5) Uani 1 1 d . . .
H5 H 0.4767 0.4763 0.5800 0.022 Uiso 1 1 calc R . .
C6 C 0.40164(10) 0.44426(19) 0.53611(12) 0.0157(5) Uani 1 1 d . . .
Si7 Si 0.40932(3) 0.28847(5) 0.53852(4) 0.01871(15) Uani 1 1 d . . .
C8 C 0.36514(11) 0.2275(2) 0.60068(14) 0.0248(6) Uani 1 1 d . . .
H8A H 0.3691 0.1469 0.6019 0.037 Uiso 1 1 calc R . .
H8B H 0.3291 0.2465 0.5808 0.037 Uiso 1 1 calc R . .
H8C H 0.3741 0.2572 0.6518 0.037 Uiso 1 1 calc R . .
C9 C 0.39686(11) 0.2280(2) 0.44151(14) 0.0255(6) Uani 1 1 d . . .
H9A H 0.4077 0.1502 0.4434 0.038 Uiso 1 1 calc R . .
H9B H 0.4166 0.2692 0.4083 0.038 Uiso 1 1 calc R . .
H9C H 0.3597 0.2328 0.4219 0.038 Uiso 1 1 calc R . .
C10 C 0.47755(11) 0.2541(2) 0.58058(16) 0.0304(6) Uani 1 1 d . . .
H10A H 0.4846 0.2831 0.6321 0.046 Uiso 1 1 calc R . .
H10B H 0.5017 0.2877 0.5501 0.046 Uiso 1 1 calc R . .
H10C H 0.4821 0.1736 0.5815 0.046 Uiso 1 1 calc R . .
Si11 Si 0.39185(3) 0.83699(5) 0.55488(4) 0.01765(15) Uani 1 1 d . . .
C12 C 0.34125(11) 0.8874(2) 0.61049(14) 0.0237(6) Uani 1 1 d . . .
H12A H 0.3429 0.9683 0.6142 0.036 Uiso 1 1 calc R . .
H12B H 0.3476 0.8553 0.6612 0.036 Uiso 1 1 calc R . .
H12C H 0.3068 0.8650 0.5853 0.036 Uiso 1 1 calc R . .
C13 C 0.38032(11) 0.8945(2) 0.45731(13) 0.0246(6) Uani 1 1 d . . .
H13A H 0.3755 0.9748 0.4596 0.037 Uiso 1 1 calc R . .
H13B H 0.3491 0.8606 0.4290 0.037 Uiso 1 1 calc R . .
H13C H 0.4103 0.8783 0.4320 0.037 Uiso 1 1 calc R . .
C14 C 0.45629(11) 0.8860(2) 0.60367(15) 0.0293(6) Uani 1 1 d . . .
H14A H 0.4834 0.8658 0.5737 0.044 Uiso 1 1 calc R . .
H14B H 0.4638 0.8514 0.6535 0.044 Uiso 1 1 calc R . .
H14C H 0.4555 0.9666 0.6094 0.044 Uiso 1 1 calc R . .
S21 S 0.19082(2) 0.40964(5) 0.38463(3) 0.01648(13) Uani 1 1 d . . .
C21 C 0.12746(9) 0.46401(19) 0.37399(11) 0.0141(5) Uani 1 1 d . . .
S22 S 0.17735(2) 0.66216(5) 0.40031(3) 0.01523(13) Uani 1 1 d . . .
C22 C 0.12099(9) 0.57971(18) 0.37928(11) 0.0136(5) Uani 1 1 d . . .
C23 C 0.07118(10) 0.62836(18) 0.37017(12) 0.0144(5) Uani 1 1 d . . .
C24 C 0.02888(10) 0.55623(19) 0.35448(12) 0.0185(5) Uani 1 1 d . . .
H24 H -0.0053 0.5860 0.3457 0.022 Uiso 1 1 calc R . .
C25 C 0.03543(10) 0.44167(19) 0.35142(12) 0.0180(5) Uani 1 1 d . . .
H25 H 0.0055 0.3959 0.3417 0.022 Uiso 1 1 calc R . .
C26 C 0.08418(10) 0.39227(19) 0.36204(12) 0.0158(5) Uani 1 1 d . . .
Si27 Si 0.08904(3) 0.23585(5) 0.36668(4) 0.01777(15) Uani 1 1 d . . .
C28 C 0.12660(11) 0.1793(2) 0.29398(14) 0.0247(6) Uani 1 1 d . . .
H28A H 0.1630 0.2023 0.3060 0.037 Uiso 1 1 calc R . .
H28B H 0.1119 0.2078 0.2442 0.037 Uiso 1 1 calc R . .
H28C H 0.1246 0.0983 0.2938 0.037 Uiso 1 1 calc R . .
C29 C 0.11943(11) 0.1907(2) 0.46302(13) 0.0257(6) Uani 1 1 d . . .
H29A H 0.0968 0.2113 0.4997 0.039 Uiso 1 1 calc R . .
H29B H 0.1532 0.2270 0.4763 0.039 Uiso 1 1 calc R . .
H29C H 0.1242 0.1103 0.4635 0.039 Uiso 1 1 calc R . .
C30 C 0.02163(11) 0.1762(2) 0.35023(15) 0.0258(6) Uani 1 1 d . . .
H30A H 0.0236 0.0954 0.3543 0.039 Uiso 1 1 calc R . .
H30B H 0.0044 0.1968 0.2997 0.039 Uiso 1 1 calc R . .
H30C H 0.0017 0.2054 0.3881 0.039 Uiso 1 1 calc R . .
Si31 Si 0.05791(3) 0.78142(5) 0.37863(4) 0.01754(15) Uani 1 1 d . . .
C32 C 0.08448(11) 0.8594(2) 0.30236(14) 0.0239(6) Uani 1 1 d . . .
H32A H 0.0805 0.8146 0.2563 0.036 Uiso 1 1 calc R . .
H32B H 0.1214 0.8753 0.3187 0.036 Uiso 1 1 calc R . .
H32C H 0.0654 0.9291 0.2923 0.036 Uiso 1 1 calc R . .
C33 C -0.01389(11) 0.8049(2) 0.36702(15) 0.0281(6) Uani 1 1 d . . .
H33A H -0.0298 0.7807 0.3167 0.042 Uiso 1 1 calc R . .
H33B H -0.0208 0.8839 0.3730 0.042 Uiso 1 1 calc R . .
H33C H -0.0286 0.7626 0.4053 0.042 Uiso 1 1 calc R . .
C34 C 0.08627(12) 0.8378(2) 0.47323(14) 0.0282(6) Uani 1 1 d . . .
H34A H 0.0794 0.9175 0.4747 0.042 Uiso 1 1 calc R . .
H34B H 0.1239 0.8250 0.4819 0.042 Uiso 1 1 calc R . .
H34C H 0.0704 0.8005 0.5126 0.042 Uiso 1 1 calc R . .
N40 N -0.24053(8) 0.39799(15) 0.28385(10) 0.0141(4) Uani 1 1 d . . .
C41 C -0.23840(10) 0.28270(18) 0.31815(12) 0.0176(5) Uani 1 1 d . . .
H41A H -0.2678 0.2390 0.2917 0.021 Uiso 1 1 calc R . .
H41B H -0.2434 0.2893 0.3716 0.021 Uiso 1 1 calc R . .
C42 C -0.18844(10) 0.21890(19) 0.31492(13) 0.0200(5) Uani 1 1 d . . .
H42A H -0.1586 0.2605 0.3423 0.024 Uiso 1 1 calc R . .
H42B H -0.1830 0.2109 0.2618 0.024 Uiso 1 1 calc R . .
C43 C -0.19115(11) 0.1045(2) 0.35031(14) 0.0247(6) Uani 1 1 d . . .
H43A H -0.2230 0.0662 0.3263 0.030 Uiso 1 1 calc R . .
H43B H -0.1933 0.1129 0.4046 0.030 Uiso 1 1 calc R . .
C44 C -0.14370(12) 0.0342(2) 0.34104(15) 0.0304(7) Uani 1 1 d . . .
H44A H -0.1431 0.0206 0.2873 0.046 Uiso 1 1 calc R . .
H44B H -0.1456 -0.0367 0.3671 0.046 Uiso 1 1 calc R . .
H44C H -0.1120 0.0734 0.3627 0.046 Uiso 1 1 calc R . .
C45 C -0.28893(10) 0.45735(19) 0.30031(12) 0.0170(5) Uani 1 1 d . . .
H45A H -0.2879 0.5345 0.2820 0.020 Uiso 1 1 calc R . .
H45B H -0.2879 0.4604 0.3557 0.020 Uiso 1 1 calc R . .
C46 C -0.34038(10) 0.4059(2) 0.26556(13) 0.0207(5) Uani 1 1 d . . .
H46A H -0.3384 0.3822 0.2132 0.025 Uiso 1 1 calc R . .
H46B H -0.3475 0.3397 0.2949 0.025 Uiso 1 1 calc R . .
C47 C -0.38389(11) 0.4894(2) 0.26548(14) 0.0258(6) Uani 1 1 d . . .
H47A H -0.3771 0.5536 0.2341 0.031 Uiso 1 1 calc R . .
H47B H -0.3839 0.5163 0.3176 0.031 Uiso 1 1 calc R . .
C48 C -0.43733(11) 0.4421(3) 0.23557(15) 0.0339(7) Uani 1 1 d . . .
H48A H -0.4380 0.4177 0.1833 0.051 Uiso 1 1 calc R . .
H48B H -0.4638 0.4992 0.2374 0.051 Uiso 1 1 calc R . .
H48C H -0.4445 0.3789 0.2667 0.051 Uiso 1 1 calc R . .
C49 C -0.24035(10) 0.38694(19) 0.19902(11) 0.0162(5) Uani 1 1 d . . .
H49A H -0.2057 0.3604 0.1908 0.019 Uiso 1 1 calc R . .
H49B H -0.2660 0.3296 0.1792 0.019 Uiso 1 1 calc R . .
C50 C -0.25275(10) 0.49236(18) 0.15355(12) 0.0168(5) Uani 1 1 d . . .
H50A H -0.2335 0.5552 0.1800 0.020 Uiso 1 1 calc R . .
H50B H -0.2904 0.5084 0.1491 0.020 Uiso 1 1 calc R . .
C51 C -0.23768(10) 0.4801(2) 0.07494(12) 0.0199(5) Uani 1 1 d . . .
H51A H -0.1995 0.4719 0.0794 0.024 Uiso 1 1 calc R . .
H51B H -0.2539 0.4123 0.0509 0.024 Uiso 1 1 calc R . .
C52 C -0.25494(12) 0.5796(2) 0.02527(14) 0.0280(6) Uani 1 1 d . . .
H52A H -0.2929 0.5852 0.0181 0.042 Uiso 1 1 calc R . .
H52B H -0.2433 0.5705 -0.0238 0.042 Uiso 1 1 calc R . .
H52C H -0.2397 0.6472 0.0496 0.042 Uiso 1 1 calc R . .
C53 C -0.19330(10) 0.46610(19) 0.31659(12) 0.0156(5) Uani 1 1 d . . .
H53A H -0.1962 0.5399 0.2923 0.019 Uiso 1 1 calc R . .
H53B H -0.1620 0.4299 0.3027 0.019 Uiso 1 1 calc R . .
C54 C -0.18506(10) 0.4826(2) 0.40172(12) 0.0182(5) Uani 1 1 d . . .
H54A H -0.1856 0.4100 0.4272 0.022 Uiso 1 1 calc R . .
H54B H -0.2135 0.5285 0.4161 0.022 Uiso 1 1 calc R . .
C55 C -0.13300(10) 0.5394(2) 0.42664(13) 0.0214(6) Uani 1 1 d . . .
H55A H -0.1295 0.6018 0.3920 0.026 Uiso 1 1 calc R . .
H55B H -0.1328 0.5706 0.4777 0.026 Uiso 1 1 calc R . .
C56 C -0.08634(11) 0.4633(2) 0.42818(14) 0.0311(7) Uani 1 1 d . . .
H56A H -0.0908 0.3982 0.4592 0.047 Uiso 1 1 calc R . .
H56B H -0.0547 0.5029 0.4496 0.047 Uiso 1 1 calc R . .
H56C H -0.0835 0.4395 0.3767 0.047 Uiso 1 1 calc R . .
C60 C -0.25749(11) -0.1535(2) 0.28447(13) 0.0261(6) Uani 1 1 d . . .
H60A H -0.2795 -0.1026 0.3093 0.031 Uiso 1 1 calc R . .
H60B H -0.2337 -0.1081 0.2590 0.031 Uiso 1 1 calc R . .
Cl61 Cl -0.29730(3) -0.23352(5) 0.21688(4) 0.03247(17) Uani 1 1 d . . .
Cl62 Cl -0.22061(3) -0.23758(6) 0.35360(3) 0.03221(17) Uani 1 1 d . . .
C70 C -0.3942(3) 0.0131(5) 0.1596(5) 0.0382(16) Uani 0.720(16) 1 d PD A 1
H70A H -0.4098 0.0013 0.1064 0.046 Uiso 0.720(16) 1 calc PR A 1
H70B H -0.3580 -0.0140 0.1658 0.046 Uiso 0.720(16) 1 calc PR A 1
Cl71 Cl -0.39404(19) 0.1558(4) 0.1798(3) 0.0379(6) Uani 0.720(16) 1 d PD A 1
Cl72 Cl -0.4291(5) -0.0635(5) 0.2183(7) 0.0431(5) Uani 0.720(16) 1 d PD A 1
C75 C -0.3831(7) -0.0020(9) 0.1859(12) 0.0382(16) Uani 0.280(16) 1 d PD A 2
H75A H -0.3747 -0.0369 0.1393 0.046 Uiso 0.280(16) 1 calc PR A 2
H75B H -0.3513 -0.0029 0.2239 0.046 Uiso 0.280(16) 1 calc PR A 2
Cl76 Cl -0.4022(4) 0.1361(8) 0.1665(5) 0.0379(6) Uani 0.280(16) 1 d PD A 2
Cl77 Cl -0.4317(12) -0.0796(14) 0.220(2) 0.0431(5) Uani 0.280(16) 1 d PD A 2

loop_
_atom_site_aniso_label
_atom_site_aniso_U_11
_atom_site_aniso_U_22
_atom_site_aniso_U_33
_atom_site_aniso_U_23
_atom_site_aniso_U_13
_atom_site_aniso_U_12
Cr1 0.0120(2) 0.01670(19) 0.01202(17) 0.00016(14) 0.00211(14) -0.00084(16)
S1 0.0142(3) 0.0154(3) 0.0172(3) -0.0003(2) -0.0002(2) -0.0011(2)
O1 0.0185(10) 0.0281(9) 0.0146(8) 0.0004(7) 0.0041(7) -0.0014(8)
C1 0.0146(13) 0.0171(12) 0.0105(10) 0.0005(9) 0.0025(9) -0.0039(10)
S2 0.0144(3) 0.0157(3) 0.0157(3) -0.0012(2) 0.0004(2) 0.0003(2)
C2 0.0153(13) 0.0168(12) 0.0093(10) 0.0008(8) 0.0017(9) -0.0011(10)
C3 0.0178(14) 0.0198(12) 0.0105(10) 0.0000(9) 0.0029(9) -0.0032(11)
C4 0.0170(14) 0.0223(13) 0.0140(11) 0.0002(9) 0.0001(10) -0.0067(11)
C5 0.0139(14) 0.0239(13) 0.0158(11) 0.0043(9) 0.0011(10) 0.0009(11)
C6 0.0153(13) 0.0184(12) 0.0138(11) 0.0022(9) 0.0033(9) -0.0033(10)
Si7 0.0176(4) 0.0165(3) 0.0213(3) 0.0027(3) 0.0006(3) 0.0007(3)
C8 0.0288(17) 0.0196(13) 0.0256(13) 0.0027(10) 0.0025(12) -0.0047(12)
C9 0.0305(17) 0.0194(13) 0.0266(13) 0.0004(10) 0.0039(12) 0.0022(12)
C10 0.0238(16) 0.0224(14) 0.0423(16) 0.0061(12) -0.0037(13) 0.0036(12)
Si11 0.0191(4) 0.0166(3) 0.0173(3) -0.0007(3) 0.0027(3) -0.0035(3)
C12 0.0286(17) 0.0193(13) 0.0248(13) -0.0014(10) 0.0090(12) -0.0020(12)
C13 0.0279(17) 0.0220(13) 0.0248(13) 0.0022(10) 0.0074(12) -0.0021(12)
C14 0.0266(17) 0.0248(14) 0.0354(15) -0.0055(12) 0.0011(13) -0.0062(13)
S21 0.0127(3) 0.0159(3) 0.0206(3) -0.0014(2) 0.0019(2) 0.0002(2)
C21 0.0134(13) 0.0190(12) 0.0097(10) 0.0002(9) 0.0017(9) 0.0018(10)
S22 0.0124(3) 0.0152(3) 0.0178(3) 0.0008(2) 0.0014(2) -0.0012(2)
C22 0.0137(13) 0.0179(12) 0.0096(10) 0.0004(8) 0.0028(9) -0.0025(10)
C23 0.0154(13) 0.0164(11) 0.0117(10) 0.0012(9) 0.0025(9) -0.0004(10)
C24 0.0124(13) 0.0236(13) 0.0197(12) 0.0000(10) 0.0033(10) 0.0015(11)
C25 0.0152(14) 0.0180(12) 0.0206(12) -0.0014(9) 0.0022(10) -0.0040(11)
C26 0.0174(14) 0.0178(12) 0.0126(11) -0.0015(9) 0.0035(10) -0.0027(10)
Si27 0.0171(4) 0.0159(3) 0.0209(3) -0.0021(3) 0.0050(3) -0.0014(3)
C28 0.0208(15) 0.0245(14) 0.0299(14) -0.0067(11) 0.0069(12) -0.0010(12)
C29 0.0314(17) 0.0215(13) 0.0247(13) 0.0044(10) 0.0055(12) 0.0012(12)
C30 0.0226(16) 0.0208(13) 0.0344(14) -0.0039(11) 0.0056(12) -0.0027(12)
Si31 0.0156(4) 0.0167(3) 0.0209(3) -0.0005(3) 0.0046(3) 0.0007(3)
C32 0.0204(15) 0.0213(13) 0.0307(14) 0.0067(11) 0.0059(11) -0.0004(12)
C33 0.0206(16) 0.0250(14) 0.0399(15) -0.0033(12) 0.0084(12) 0.0042(12)
C34 0.0329(18) 0.0249(14) 0.0273(14) -0.0073(11) 0.0062(12) -0.0012(13)
N40 0.0155(11) 0.0155(10) 0.0120(9) -0.0014(7) 0.0041(8) -0.0014(9)
C41 0.0221(15) 0.0161(12) 0.0152(11) 0.0015(9) 0.0050(10) -0.0031(11)
C42 0.0233(15) 0.0202(13) 0.0167(11) -0.0001(10) 0.0035(10) -0.0016(11)
C43 0.0293(17) 0.0224(13) 0.0213(12) 0.0009(10) 0.0000(11) -0.0017(12)
C44 0.0388(19) 0.0232(14) 0.0278(14) 0.0001(11) 0.0008(13) 0.0062(13)
C45 0.0162(14) 0.0202(12) 0.0153(11) -0.0002(9) 0.0053(10) 0.0034(11)
C46 0.0158(14) 0.0273(14) 0.0192(12) -0.0025(10) 0.0035(10) -0.0032(11)
C47 0.0202(16) 0.0324(15) 0.0248(13) 0.0012(11) 0.0032(11) 0.0046(12)
C48 0.0190(16) 0.058(2) 0.0247(14) 0.0004(13) 0.0022(12) 0.0038(15)
C49 0.0174(14) 0.0205(12) 0.0112(10) -0.0017(9) 0.0039(10) -0.0021(11)
C50 0.0179(14) 0.0163(12) 0.0160(11) -0.0003(9) 0.0023(10) 0.0002(10)
C51 0.0210(15) 0.0233(13) 0.0156(11) 0.0027(10) 0.0030(10) -0.0019(11)
C52 0.0316(18) 0.0308(15) 0.0216(13) 0.0085(11) 0.0041(12) -0.0019(13)
C53 0.0169(14) 0.0162(12) 0.0141(11) -0.0018(9) 0.0034(10) -0.0027(10)
C54 0.0181(14) 0.0228(13) 0.0138(11) -0.0018(9) 0.0032(10) -0.0023(11)
C55 0.0244(15) 0.0264(14) 0.0136(11) 0.0002(10) 0.0034(10) -0.0041(12)
C56 0.0229(17) 0.0459(18) 0.0243(13) 0.0013(12) 0.0031(12) -0.0026(14)
C60 0.0360(18) 0.0204(13) 0.0212(12) -0.0003(10) 0.0019(12) -0.0019(13)
Cl61 0.0422(5) 0.0287(3) 0.0243(3) -0.0006(3) -0.0022(3) -0.0053(3)
Cl62 0.0415(5) 0.0317(4) 0.0220(3) -0.0011(3) 0.0004(3) 0.0058(3)
C70 0.038(4) 0.044(2) 0.038(4) -0.013(3) 0.023(3) -0.007(2)
Cl71 0.0404(14) 0.0364(12) 0.0340(13) 0.0024(9) -0.0037(10) 0.0092(10)
Cl72 0.0417(13) 0.0522(18) 0.0401(6) -0.0057(19) 0.0214(7) -0.0096(17)
C75 0.038(4) 0.044(2) 0.038(4) -0.013(3) 0.023(3) -0.007(2)
Cl76 0.0404(14) 0.0364(12) 0.0340(13) 0.0024(9) -0.0037(10) 0.0092(10)
Cl77 0.0417(13) 0.0522(18) 0.0401(6) -0.0057(19) 0.0214(7) -0.0096(17)

loop_
_atom_type_symbol
_atom_type_description
_atom_type_scat_dispersion_real
_atom_type_scat_dispersion_imag
_atom_type_scat_source
C C 0.0033 0.0016 'International Tables Vol C Tables 4.2.6.8 and 6.1.1.4'
H H 0.0000 0.0000 'International Tables Vol C Tables 4.2.6.8 and 6.1.1.4'
N N 0.0061 0.0033 'International Tables Vol C Tables 4.2.6.8 and 6.1.1.4'
O O 0.0106 0.0060 'International Tables Vol C Tables 4.2.6.8 and 6.1.1.4'
Si Si 0.0817 0.0704 'International Tables Vol C Tables 4.2.6.8 and 6.1.1.4'
S S 0.1246 0.1234 'International Tables Vol C Tables 4.2.6.8 and 6.1.1.4'
Cr Cr 0.3209 0.6236 'International Tables Vol C Tables 4.2.6.8 and 6.1.1.4'
Cl Cl 0.1484 0.1585 'International Tables Vol C Tables 4.2.6.8 and 6.1.1.4'

loop_
_geom_angle_atom_site_label_1
_geom_angle_atom_site_label_2
_geom_angle_atom_site_label_3
_geom_angle
_geom_angle_site_symmetry_1
_geom_angle_site_symmetry_3
_geom_angle_publ_flag
O1 Cr1 S1 108.65(7) . . ?
O1 Cr1 S21 108.10(6) . . ?
S1 Cr1 S21 82.57(2) . . ?
O1 Cr1 S2 107.13(6) . . ?
S1 Cr1 S2 84.77(2) . . ?
S21 Cr1 S2 144.73(3) . . ?
O1 Cr1 S22 109.62(7) . . ?
S1 Cr1 S22 141.73(3) . . ?
S21 Cr1 S22 85.15(3) . . ?
S2 Cr1 S22 84.73(2) . . ?
C1 S1 Cr1 102.54(8) . . ?
C2 C1 C6 121.4(2) . . ?
C2 C1 S1 117.82(19) . . ?
C6 C1 S1 120.70(17) . . ?
C2 S2 Cr1 102.38(8) . . ?
C1 C2 C3 120.8(2) . . ?
C1 C2 S2 118.11(18) . . ?
C3 C2 S2 121.05(17) . . ?
C4 C3 C2 116.8(2) . . ?
C4 C3 Si11 119.27(18) . . ?
C2 C3 Si11 123.89(18) . . ?
C3 C4 C5 122.4(2) . . ?
C6 C5 C4 121.9(2) . . ?
C5 C6 C1 116.7(2) . . ?
C5 C6 Si7 119.11(18) . . ?
C1 C6 Si7 124.11(18) . . ?
C10 Si7 C8 107.75(13) . . ?
C10 Si7 C9 108.04(13) . . ?
C8 Si7 C9 111.41(12) . . ?
C10 Si7 C6 108.70(12) . . ?
C8 Si7 C6 109.44(11) . . ?
C9 Si7 C6 111.38(10) . . ?
C13 Si11 C14 109.12(13) . . ?
C13 Si11 C12 110.67(12) . . ?
C14 Si11 C12 107.57(12) . . ?
C13 Si11 C3 107.98(10) . . ?
C14 Si11 C3 108.86(12) . . ?
C12 Si11 C3 112.58(11) . . ?
C21 S21 Cr1 109.01(8) . . ?
C26 C21 C22 121.1(2) . . ?
C26 C21 S21 120.07(18) . . ?
C22 C21 S21 118.78(18) . . ?
C22 S22 Cr1 108.84(8) . . ?
C23 C22 C21 121.4(2) . . ?
C23 C22 S22 120.61(17) . . ?
C21 C22 S22 117.95(18) . . ?
C24 C23 C22 116.5(2) . . ?
C24 C23 Si31 118.50(18) . . ?
C22 C23 Si31 125.02(18) . . ?
C25 C24 C23 121.9(2) . . ?
C26 C25 C24 122.3(2) . . ?
C25 C26 C21 116.7(2) . . ?
C25 C26 Si27 119.20(18) . . ?
C21 C26 Si27 123.99(19) . . ?
C29 Si27 C28 110.15(12) . . ?
C29 Si27 C30 106.75(12) . . ?
C28 Si27 C30 108.94(12) . . ?
C29 Si27 C26 110.33(11) . . ?
C28 Si27 C26 111.80(11) . . ?
C30 Si27 C26 108.72(12) . . ?
C33 Si31 C34 107.22(13) . . ?
C33 Si31 C32 108.33(12) . . ?
C34 Si31 C32 109.84(12) . . ?
C33 Si31 C23 109.33(11) . . ?
C34 Si31 C23 112.11(11) . . ?
C32 Si31 C23 109.90(11) . . ?
C45 N40 C41 109.56(17) . . ?
C45 N40 C53 108.41(17) . . ?
C41 N40 C53 111.17(18) . . ?
C45 N40 C49 111.28(18) . . ?
C41 N40 C49 108.51(16) . . ?
C53 N40 C49 107.91(17) . . ?
N40 C41 C42 115.34(19) . . ?
C41 C42 C43 110.5(2) . . ?
C42 C43 C44 111.7(2) . . ?
N40 C45 C46 115.63(19) . . ?
C47 C46 C45 109.8(2) . . ?
C46 C47 C48 113.1(2) . . ?
C50 C49 N40 115.37(18) . . ?
C49 C50 C51 110.55(19) . . ?
C52 C51 C50 111.7(2) . . ?
N40 C53 C54 116.17(18) . . ?
C53 C54 C55 109.71(19) . . ?
C56 C55 C54 113.9(2) . . ?
Cl61 C60 Cl62 111.61(14) . . ?
Cl72 C70 Cl71 112.2(3) . . ?
Cl77 C75 Cl76 112.2(4) . . ?

loop_
_geom_bond_atom_site_label_1
_geom_bond_atom_site_label_2
_geom_bond_distance
_geom_bond_site_symmetry_2
_geom_bond_publ_flag
Cr1 O1 1.5857(15) . ?
Cr1 S1 2.2768(7) . ?
Cr1 S21 2.2781(7) . ?
Cr1 S2 2.2803(7) . ?
Cr1 S22 2.2872(7) . ?
S1 C1 1.771(2) . ?
C1 C2 1.411(3) . ?
C1 C6 1.419(3) . ?
S2 C2 1.770(2) . ?
C2 C3 1.420(3) . ?
C3 C4 1.391(3) . ?
C3 Si11 1.891(2) . ?
C4 C5 1.396(3) . ?
C5 C6 1.393(3) . ?
C6 Si7 1.893(2) . ?
Si7 C10 1.869(3) . ?
Si7 C8 1.870(3) . ?
Si7 C9 1.870(2) . ?
Si11 C13 1.865(2) . ?
Si11 C14 1.868(3) . ?
Si11 C12 1.871(3) . ?
S21 C21 1.759(2) . ?
C21 C26 1.412(3) . ?
C21 C22 1.413(3) . ?
S22 C22 1.766(2) . ?
C22 C23 1.411(3) . ?
C23 C24 1.400(3) . ?
C23 Si31 1.892(2) . ?
C24 C25 1.397(3) . ?
C25 C26 1.390(3) . ?
C26 Si27 1.895(2) . ?
Si27 C29 1.870(2) . ?
Si27 C28 1.873(2) . ?
Si27 C30 1.879(3) . ?
Si31 C33 1.871(3) . ?
Si31 C34 1.874(3) . ?
Si31 C32 1.877(2) . ?
N40 C45 1.517(3) . ?
N40 C41 1.521(3) . ?
N40 C53 1.522(3) . ?
N40 C49 1.529(3) . ?
C41 C42 1.521(3) . ?
C42 C43 1.527(3) . ?
C43 C44 1.529(4) . ?
C45 C46 1.523(3) . ?
C46 C47 1.517(4) . ?
C47 C48 1.525(4) . ?
C49 C50 1.521(3) . ?
C50 C51 1.527(3) . ?
C51 C52 1.523(3) . ?
C53 C54 1.523(3) . ?
C54 C55 1.525(3) . ?
C55 C56 1.521(4) . ?
C60 Cl61 1.760(3) . ?
C60 Cl62 1.770(3) . ?
C70 Cl72 1.755(5) . ?
C70 Cl71 1.762(4) . ?
C75 Cl77 1.756(5) . ?
C75 Cl76 1.761(4) . ?
